data_7227255
loop_
_publ_author_name
'Leblanc, Nicolas'
'Genovese, Damiano'
'De Cola, Luisa'
'Powell, Annie K.'

_publ_section_title
;
 A platform with connections in many directions - further remarkable
 facets to the multifaceted methylbiquinoxen dication.
;
_journal_issue 10
_journal_name_full 'Physical chemistry chemical physics : PCCP'
_journal_page_first 6981
_journal_page_last 6988
_journal_paper_doi 10.1039/c6cp07538j
_journal_volume 19
_journal_year 2017
_chemical_compound_source 'synthesis as described'
_chemical_formula_moiety 'C22 H26 N4 O2'
_chemical_formula_sum 'C22 H26 N4 O2'
_chemical_formula_weight 378.47
_chemical_name_systematic
;
 ?
;
_space_group_IT_number 14
_symmetry_cell_setting monoclinic
_symmetry_Int_Tables_number 14
_symmetry_space_group_name_Hall '-P 2yab'
_symmetry_space_group_name_H-M 'P 1 21/a 1'
_atom_sites_solution_hydrogens difmap
_audit_conform_dict_location ftp://ftp.iucr.org/pub/cif_core.dic
_audit_conform_dict_name cif_core.dic
_audit_conform_dict_version 2.4.3
_audit_creation_date 2015-07-13T13:48:43-00:00
_audit_creation_method 'WinGX routine CIF_UPDATE'
_audit_update_record
;
2016-05-12 deposited with the CCDC.
2016-12-08 downloaded from the CCDC.
;
_cell_angle_alpha 90
_cell_angle_beta 107.834(9)
_cell_angle_gamma 90
_cell_formula_units_Z 2
_cell_length_a 8.8290(11)
_cell_length_b 11.3130(16)
_cell_length_c 10.4030(13)
_cell_measurement_reflns_used 3628
_cell_measurement_temperature 180(2)
_cell_measurement_theta_max 27.97
_cell_measurement_theta_min 2.73
_cell_measurement_wavelength 0.71073
_cell_volume 989.1(2)
_computing_cell_refinement 'STOE X-AREA'
_computing_data_collection 'STOE X-AREA'
_computing_molecular_graphics 'ORTEP-3 for Windows (Farrugia, 2012)'
_computing_publication_material 'WinGX publication routines (Farrugia, 2012)'
_computing_structure_refinement 'SHELXL-2013 (Sheldrick, 2013)'
_computing_structure_solution 'SHELXS-86 (Sheldrick, 2008)'
_diffrn_ambient_temperature 180(2)
_diffrn_detector 'image plate ( 34 cm diameter )'
_diffrn_detector_area_resol_mean 6.67
_diffrn_detector_type STOE
_diffrn_measured_fraction_theta_full 0.988
_diffrn_measured_fraction_theta_max 0.98
_diffrn_measurement_details ' 190 frames, detector distance = 115 mm'
_diffrn_measurement_device_type 'STOE IPDS 2'
_diffrn_measurement_method 'rotation method'
_diffrn_radiation_collimation '0.5 mm, multiple pinhole'
_diffrn_radiation_monochromator 'planar graphite'
_diffrn_radiation_polarisn_norm 0
_diffrn_radiation_type 'Mo K\a'
_diffrn_radiation_wavelength 0.71073
_diffrn_reflns_av_R_equivalents 0.0256
_diffrn_reflns_Laue_measured_fraction_full 0.988
_diffrn_reflns_Laue_measured_fraction_max 0.98
_diffrn_reflns_limit_h_max 11
_diffrn_reflns_limit_h_min -11
_diffrn_reflns_limit_k_max 14
_diffrn_reflns_limit_k_min -14
_diffrn_reflns_limit_l_max 10
_diffrn_reflns_limit_l_min -13
_diffrn_reflns_number 4943
_diffrn_reflns_point_group_measured_fraction_full 0.988
_diffrn_reflns_point_group_measured_fraction_max 0.98
_diffrn_reflns_theta_full 25.242
_diffrn_reflns_theta_max 27.402
_diffrn_reflns_theta_min 2.734
_diffrn_source 'sealed X-ray tube, 12 x 0.4 mm fine focus'
_diffrn_source_current 40
_diffrn_source_power 2.000
_diffrn_source_voltage 50
_exptl_absorpt_coefficient_mu 0.083
_exptl_absorpt_correction_type none
_exptl_crystal_colour orange
_exptl_crystal_density_diffrn 1.271
_exptl_crystal_density_method 'not measured'
_exptl_crystal_description prism
_exptl_crystal_F_000 404
_exptl_crystal_size_max 0.378
_exptl_crystal_size_mid 0.353
_exptl_crystal_size_min 0.156
_refine_diff_density_max 0.186
_refine_diff_density_min -0.154
_refine_diff_density_rms 0.031
_refine_ls_extinction_coef 0.094(10)
_refine_ls_extinction_expression Fc^*^=kFc[1+0.001xFc^2^\l^3^/sin(2\q)]^-1/4^
_refine_ls_extinction_method SHELXL
_refine_ls_goodness_of_fit_ref 0.927
_refine_ls_hydrogen_treatment refall
_refine_ls_matrix_type full
_refine_ls_number_constraints 0
_refine_ls_number_parameters 180
_refine_ls_number_reflns 2205
_refine_ls_number_restraints 0
_refine_ls_restrained_S_all 0.927
_refine_ls_R_factor_all 0.0622
_refine_ls_R_factor_gt 0.0379
_refine_ls_shift/su_max 0
_refine_ls_shift/su_mean 0
_refine_ls_structure_factor_coef Fsqd
_refine_ls_weighting_details 'w=1/[\s^2^(Fo^2^)+(0.0687P)^2^] where P=(Fo^2^+2Fc^2^)/3'
_refine_ls_weighting_scheme calc
_refine_ls_wR_factor_gt 0.0968
_refine_ls_wR_factor_ref 0.1075
_reflns_number_gt 1399
_reflns_number_total 2205
_reflns_threshold_expression 'I > 2\s(I)'
_cod_data_source_file c6cp07538j3.cif
_cod_data_source_block shelx
_cod_depositor_comments 'Adding full bibliography for 7227252--7227255.cif.'
_cod_original_sg_symbol_H-M 'P 21/a'
_cod_database_code 7227255
_shelx_estimated_absorpt_t_min 0.969
_shelx_estimated_absorpt_t_max 0.987

loop_
_symmetry_equiv_pos_as_xyz
'x, y, z'
'-x+1/2, y+1/2, -z'
'-x, -y, -z'
'x-1/2, -y-1/2, z'

loop_
_atom_site_label
_atom_site_type_symbol
_atom_site_fract_x
_atom_site_fract_y
_atom_site_fract_z
_atom_site_U_iso_or_equiv
_atom_site_adp_type
_atom_site_occupancy
_atom_site_calc_flag
C1 C 0.0793(2) 0.13445(12) 0.4605(2) 0.0633(4) Uani 1 d
C9 C 0.14510(14) 0.29242(12) 0.32287(15) 0.0521(3) Uani 1 d
C8 C 0.20661(16) 0.21441(15) 0.24648(17) 0.0617(4) Uani 1 d
C7 C 0.24686(18) 0.25563(17) 0.13669(18) 0.0715(5) Uani 1 d
C6 C 0.2249(2) 0.37243(18) 0.09755(19) 0.0731(5) Uani 1 d
C5 C 0.16094(18) 0.45052(15) 0.16907(17) 0.0628(4) Uani 1 d
C4 C 0.12286(14) 0.41216(12) 0.28261(14) 0.0520(3) Uani 1 d
C3 C 0.03811(13) 0.45955(11) 0.46427(14) 0.0465(3) Uani 1 d
C2 C 0.10123(15) 0.34495(11) 0.53218(15) 0.0489(3) Uani 1 d
C10 C 0.3075(2) 0.30802(16) 0.74179(17) 0.0653(4) Uani 1 d
C11 C 0.4522(2) 0.36535(19) 0.83390(19) 0.0709(5) Uani 1 d
N1 N 0.10014(13) 0.25810(10) 0.43250(12) 0.0525(3) Uani 1 d
N2 N 0.05322(12) 0.49212(9) 0.34977(12) 0.0491(3) Uani 1 d
O1 O 0.25732(10) 0.37296(8) 0.61961(9) 0.0529(3) Uani 1 d
H1A H 0.020(2) 0.0891(16) 0.368(2) 0.079(5) Uiso 1 d
H1B H 0.179(2) 0.0926(16) 0.504(2) 0.083(5) Uiso 1 d
H1C H 0.006(3) 0.1310(18) 0.526(2) 0.100(6) Uiso 1 d
H8 H 0.221(2) 0.1265(16) 0.2741(18) 0.074(5) Uiso 1 d
H7 H 0.294(2) 0.1975(16) 0.082(2) 0.088(6) Uiso 1 d
H6 H 0.248(2) 0.4011(16) 0.022(2) 0.086(6) Uiso 1 d
H5 H 0.1383(19) 0.5353(16) 0.1444(18) 0.067(4) Uiso 1 d
H2 H 0.0338(16) 0.3139(11) 0.5899(15) 0.050(4) Uiso 1 d
H10A H 0.329(2) 0.223(2) 0.719(2) 0.094(6) Uiso 1 d
H10B H 0.214(2) 0.3061(15) 0.7854(19) 0.082(5) Uiso 1 d
H11A H 0.534(2) 0.3706(16) 0.791(2) 0.089(6) Uiso 1 d
H11B H 0.488(2) 0.3234(18) 0.919(2) 0.094(6) Uiso 1 d
H11C H 0.428(2) 0.4521(19) 0.859(2) 0.092(6) Uiso 1 d

loop_
_atom_site_aniso_label
_atom_site_aniso_U_11
_atom_site_aniso_U_22
_atom_site_aniso_U_33
_atom_site_aniso_U_23
_atom_site_aniso_U_13
_atom_site_aniso_U_12
C1 0.0634(9) 0.0433(7) 0.0764(11) -0.0002(7) 0.0116(8) 0.0032(6)
C9 0.0419(6) 0.0560(8) 0.0541(8) -0.0092(6) 0.0084(6) 0.0004(5)
C8 0.0490(7) 0.0661(9) 0.0645(10) -0.0179(7) 0.0094(7) 0.0038(6)
C7 0.0562(8) 0.0894(12) 0.0662(10) -0.0277(9) 0.0149(8) 0.0010(8)
C6 0.0717(10) 0.0943(13) 0.0583(10) -0.0163(9) 0.0273(8) -0.0082(8)
C5 0.0643(8) 0.0698(10) 0.0556(9) -0.0068(7) 0.0203(7) -0.0076(7)
C4 0.0473(6) 0.0560(7) 0.0515(8) -0.0076(6) 0.0132(6) -0.0031(5)
C3 0.0432(6) 0.0447(6) 0.0490(7) -0.0007(5) 0.0104(6) -0.0028(5)
C2 0.0454(6) 0.0462(6) 0.0539(8) -0.0004(6) 0.0133(6) 0.0003(5)
C10 0.0716(9) 0.0651(10) 0.0533(9) 0.0101(7) 0.0104(8) -0.0004(7)
C11 0.0654(9) 0.0874(12) 0.0529(10) 0.0053(9) 0.0076(8) 0.0054(8)
N1 0.0531(6) 0.0427(6) 0.0599(7) -0.0034(5) 0.0145(5) 0.0010(4)
N2 0.0492(6) 0.0472(6) 0.0500(7) -0.0029(5) 0.0138(5) -0.0023(4)
O1 0.0486(5) 0.0579(5) 0.0489(6) 0.0058(4) 0.0101(4) -0.0004(4)

loop_
_atom_type_symbol
_atom_type_description
_atom_type_scat_dispersion_real
_atom_type_scat_dispersion_imag
_atom_type_scat_source
C C 0.0033 0.0016 'International Tables Vol C Tables 4.2.6.8 and 6.1.1.4'
H H 0 0 'International Tables Vol C Tables 4.2.6.8 and 6.1.1.4'
N N 0.0061 0.0033 'International Tables Vol C Tables 4.2.6.8 and 6.1.1.4'
O O 0.0106 0.006 'International Tables Vol C Tables 4.2.6.8 and 6.1.1.4'

loop_
_geom_angle_atom_site_label_1
_geom_angle_atom_site_label_2
_geom_angle_atom_site_label_3
_geom_angle
_geom_angle_site_symmetry_1
_geom_angle_site_symmetry_3
N1 C9 C8 123.56(14) . .
N1 C9 C4 117.88(11) . .
C8 C9 C4 118.52(14) . .
C7 C8 C9 119.97(16) . .
C8 C7 C6 121.38(15) . .
C7 C6 C5 119.82(18) . .
C6 C5 C4 120.13(17) . .
C5 C4 N2 118.71(14) . .
C5 C4 C9 120.14(13) . .
N2 C4 C9 121.02(12) . .
N2 C3 C3 118.84(14) . 3_566
N2 C3 C2 123.52(11) . .
C3 C3 C2 117.58(15) 3_566 .
N1 C2 O1 113.85(10) . .
N1 C2 C3 109.53(12) . .
O1 C2 C3 104.71(10) . .
O1 C10 C11 108.78(14) . .
C9 N1 C2 118.01(11) . .
C9 N1 C1 121.72(12) . .
C2 N1 C1 119.38(13) . .
C3 N2 C4 117.54(11) . .
C10 O1 C2 115.45(11) . .

loop_
_geom_bond_atom_site_label_1
_geom_bond_atom_site_label_2
_geom_bond_distance
_geom_bond_site_symmetry_2
C1 N1 1.4522(18) .
C9 N1 1.3735(19) .
C9 C8 1.403(2) .
C9 C4 1.414(2) .
C8 C7 1.377(3) .
C7 C6 1.379(3) .
C6 C5 1.382(2) .
C5 C4 1.393(2) .
C4 N2 1.3955(17) .
C3 N2 1.2922(18) .
C3 C3 1.466(3) 3_566
C3 C2 1.4997(18) .
C2 N1 1.4264(18) .
C2 O1 1.4350(16) .
C10 O1 1.4166(18) .
C10 C11 1.491(2) .

loop_
_geom_torsion_atom_site_label_1
_geom_torsion_atom_site_label_2
_geom_torsion_atom_site_label_3
_geom_torsion_atom_site_label_4
_geom_torsion
_geom_torsion_site_symmetry_1
N1 C9 C8 C7 179.09(13) .
C4 C9 C8 C7 1.3(2) .
C9 C8 C7 C6 -1.4(2) .
C8 C7 C6 C5 -0.1(2) .
C7 C6 C5 C4 1.8(2) .
C6 C5 C4 N2 -177.74(13) .
C6 C5 C4 C9 -1.9(2) .
N1 C9 C4 C5 -177.59(12) .
C8 C9 C4 C5 0.31(19) .
N1 C9 C4 N2 -1.81(18) .
C8 C9 C4 N2 176.09(12) .
N2 C3 C2 N1 -30.26(16) .
C3 C3 C2 N1 152.63(13) 3_566
N2 C3 C2 O1 92.19(14) .
C3 C3 C2 O1 -84.92(15) 3_566
C8 C9 N1 C2 155.14(12) .
C4 C9 N1 C2 -27.07(17) .
C8 C9 N1 C1 -14.0(2) .
C4 C9 N1 C1 163.80(13) .
O1 C2 N1 C9 -76.27(15) .
C3 C2 N1 C9 40.56(14) .
O1 C2 N1 C1 93.12(14) .
C3 C2 N1 C1 -150.06(12) .
C3 C3 N2 C4 -178.53(13) 3_566
C2 C3 N2 C4 4.39(18) .
C5 C4 N2 C3 -171.14(12) .
C9 C4 N2 C3 13.02(18) .
C11 C10 O1 C2 -167.02(13) .
N1 C2 O1 C10 -93.61(15) .
C3 C2 O1 C10 146.80(13) .
